data_7124173
loop_
_publ_author_name
'Trofimova, Alina'
'LaFortune, James'
'Qu, Zheng-wang'
'Westcott, Stephen'
'Stephan, Douglas W.'

_publ_section_title
;
 1,1-Phosphinoboration of Diazomethanes
;
_journal_name_full 'Chemical Communications'
_journal_paper_doi 10.1039/C9CC06914C
_journal_year 2019
_chemical_formula_moiety 'C43 H42 B N2 P, 0.5(C H2 Cl2)'
_chemical_formula_sum 'C43.5 H43 B Cl N2 P'
_chemical_formula_weight 671.09
_space_group_crystal_system triclinic
_space_group_IT_number 2
_space_group_name_Hall '-P 1'
_space_group_name_H-M_alt 'P -1'
_symmetry_Int_Tables_number 2
_symmetry_space_group_name_Hall '-P 1'
_symmetry_space_group_name_H-M 'P -1'
_audit_creation_date 2019-08-19
_audit_creation_method
;
Olex2 1.2
(compiled 2018.05.29 svn.r3508 for OlexSys, GUI svn.r5506)
;
_audit_update_record
;
2019-08-23 deposited with the CCDC.    2019-09-16 downloaded from the CCDC.
;
_cell_angle_alpha 95.608(6)
_cell_angle_beta 107.365(6)
_cell_angle_gamma 97.228(6)
_cell_formula_units_Z 2
_cell_length_a 11.4929(15)
_cell_length_b 12.5079(14)
_cell_length_c 13.5474(17)
_cell_measurement_reflns_used 5383
_cell_measurement_temperature 150(2)
_cell_measurement_theta_max 23.48
_cell_measurement_theta_min 2.30
_cell_volume 1825.0(4)
_computing_molecular_graphics 'Olex2 (Dolomanov et al., 2009)'
_computing_publication_material 'Olex2 (Dolomanov et al., 2009)'
_computing_structure_refinement 'olex2.refine (Bourhis et al., 2015)'
_diffrn_ambient_temperature 150.15
_diffrn_measured_fraction_theta_full 0.9988
_diffrn_measured_fraction_theta_max 0.9988
_diffrn_measurement_device_type 'Bruker APEX-II CCD'
_diffrn_measurement_method '\f and \w scans'
_diffrn_radiation_type 'Mo K\a'
_diffrn_radiation_wavelength 0.71073
_diffrn_reflns_av_R_equivalents 0.0860
_diffrn_reflns_av_unetI/netI 0.0908
_diffrn_reflns_limit_h_max 15
_diffrn_reflns_limit_h_min -15
_diffrn_reflns_limit_k_max 16
_diffrn_reflns_limit_k_min -16
_diffrn_reflns_limit_l_max 18
_diffrn_reflns_limit_l_min -17
_diffrn_reflns_number 43911
_diffrn_reflns_theta_full 28.2818
_diffrn_reflns_theta_max 28.28
_diffrn_reflns_theta_min 1.59
_diffrn_standards_number 0
_exptl_absorpt_coefficient_mu 0.182
_exptl_absorpt_correction_type multi-scan
_exptl_crystal_colour colourless
_exptl_crystal_colour_primary colourless
_exptl_crystal_density_diffrn 1.2211
_exptl_crystal_description block
_exptl_crystal_F_000 710.7386
_exptl_crystal_size_max 0.17
_exptl_crystal_size_mid 0.1
_exptl_crystal_size_min 0.06
_exptl_transmission_factor_max 0.7458
_exptl_transmission_factor_min 0.6878
_refine_diff_density_max 1.0493
_refine_diff_density_min -0.9119
_refine_diff_density_rms 0.1232
_refine_ls_d_res_high 0.7500
_refine_ls_d_res_low 12.7973
_refine_ls_goodness_of_fit_ref 1.0275
_refine_ls_hydrogen_treatment constr
_refine_ls_matrix_type full
_refine_ls_number_constraints 75
_refine_ls_number_parameters 457
_refine_ls_number_reflns 9041
_refine_ls_number_restraints 0
_refine_ls_restrained_S_all 1.0275
_refine_ls_R_factor_all 0.1209
_refine_ls_R_factor_gt 0.0570
_refine_ls_shift/su_max 0.0006
_refine_ls_shift/su_mean 0.0000
_refine_ls_structure_factor_coef Fsqd
_refine_ls_weighting_details 'w=1/[\s^2^(Fo^2^)+(0.0463P)^2^+0.8972P] where P=(Fo^2^+2Fc^2^)/3'
_refine_ls_weighting_scheme calc
_refine_ls_wR_factor_gt 0.1141
_refine_ls_wR_factor_ref 0.1396
_reflns_Friedel_coverage 0.0
_reflns_limit_h_max 14
_reflns_limit_h_min -15
_reflns_limit_k_max 16
_reflns_limit_k_min -16
_reflns_limit_l_max 18
_reflns_limit_l_min 0
_reflns_number_gt 5343
_reflns_number_total 9041
_reflns_threshold_expression I>=2u(I)
_cod_data_source_file c9cc06914c2.cif
_cod_data_source_block Ph2PBMes2+Ph2CNN
_cod_database_code 7124173
_olex2_refinement_description
;
1. Fixed Uiso
 At 1.2 times of:
  All C(H) groups, All C(H,H) groups
 At 1.5 times of:
  All C(H,H,H) groups
2. Others
 Fixed Sof: C1S(0.5) H1Sa(0.5) H1Sb(0.5) Cl1S(0.5) Cl2S(0.5)
3.a Secondary CH2 refined with riding coordinates:
 C1S(H1Sa,H1Sb)
3.b Aromatic/amide H refined with riding coordinates:
 C3(H3), C4(H4), C5(H5), C6(H6), C7(H7), C9(H9), C10(H10), C11(H11), C12(H12),
 C13(H13), C15(H15), C16(H16), C17(H17), C18(H18), C19(H19), C21(H21), C22(H22),
  C23(H23), C24(H24), C25(H25), C28(H28), C30(H30), C37(H37), C39(H39)
3.c Idealised Me refined as rotating group:
 C32(H32a,H32b,H32c), C33(H33a,H33b,H33c), C34(H34a,H34b,H34c), C41(H41a,H41b,
 H41c), C42(H42a,H42b,H42c), C43(H43a,H43b,H43c)
;
_olex2_submission_special_instructions 'No special instructions were received'

loop_
_space_group_symop_id
_space_group_symop_operation_xyz
1 x,y,z
2 -x,-y,-z

loop_
_atom_site_label
_atom_site_type_symbol
_atom_site_fract_x
_atom_site_fract_y
_atom_site_fract_z
_atom_site_U_iso_or_equiv
_atom_site_adp_type
_atom_site_occupancy
_atom_site_refinement_flags_posn
_atom_site_disorder_group
P1 P 0.32247(5) 0.73545(5) 0.14112(5) 0.02274(15) Uani 1.000000 . .
N1 N 0.25736(16) 0.85312(13) 0.28580(13) 0.0207(4) Uani 1.000000 . .
N2 N 0.27913(15) 0.74660(13) 0.25474(13) 0.0190(4) Uani 1.000000 . .
B1 B 0.2962(2) 0.66393(19) 0.32096(19) 0.0201(5) Uani 1.000000 . .
C1 C 0.15231(19) 0.86315(16) 0.29730(15) 0.0185(4) Uani 1.000000 . .
C2 C 0.04101(19) 0.77691(16) 0.27499(17) 0.0212(5) Uani 1.000000 . .
C3 C 0.0033(2) 0.73975(17) 0.35586(18) 0.0251(5) Uani 1.000000 . .
H3 H 0.0528(2) 0.76355(17) 0.42636(18) 0.0301(6) Uiso 1.000000 R .
C4 C -0.1069(2) 0.66784(19) 0.3338(2) 0.0358(6) Uani 1.000000 . .
H4 H -0.1322(2) 0.64298(19) 0.3893(2) 0.0429(7) Uiso 1.000000 R .
C5 C -0.1790(3) 0.6326(2) 0.2324(2) 0.0482(7) Uani 1.000000 . .
H5 H -0.2540(3) 0.5834(2) 0.2178(2) 0.0578(9) Uiso 1.000000 R .
C6 C -0.1423(3) 0.6688(3) 0.1518(2) 0.0530(8) Uani 1.000000 . .
H6 H -0.1921(3) 0.6437(3) 0.0815(2) 0.0636(10) Uiso 1.000000 R .
C7 C -0.0335(2) 0.7416(2) 0.17195(19) 0.0365(6) Uani 1.000000 . .
H7 H -0.0099(2) 0.7672(2) 0.11587(19) 0.0438(7) Uiso 1.000000 R .
C8 C 0.1386(2) 0.97657(16) 0.33411(16) 0.0213(5) Uani 1.000000 . .
C9 C 0.2300(2) 1.06450(18) 0.34061(18) 0.0299(5) Uani 1.000000 . .
H9 H 0.3015(2) 1.05191(18) 0.32268(18) 0.0359(7) Uiso 1.000000 R .
C10 C 0.2174(3) 1.16967(19) 0.3729(2) 0.0389(6) Uani 1.000000 . .
H10 H 0.2797(3) 1.22887(19) 0.3764(2) 0.0467(8) Uiso 1.000000 R .
C11 C 0.1141(3) 1.18866(19) 0.4001(2) 0.0417(7) Uani 1.000000 . .
H11 H 0.1057(3) 1.26085(19) 0.4225(2) 0.0500(8) Uiso 1.000000 R .
C12 C 0.0238(3) 1.10319(19) 0.3948(2) 0.0382(6) Uani 1.000000 . .
H12 H -0.0468(3) 1.11623(19) 0.4140(2) 0.0459(8) Uiso 1.000000 R .
C13 C 0.0355(2) 0.99763(18) 0.36126(18) 0.0290(5) Uani 1.000000 . .
H13 H -0.0279(2) 0.93906(18) 0.35686(18) 0.0348(6) Uiso 1.000000 R .
C14 C 0.2161(2) 0.80883(18) 0.05430(17) 0.0250(5) Uani 1.000000 . .
C15 C 0.2209(2) 0.92175(19) 0.06580(18) 0.0294(5) Uani 1.000000 . .
H15 H 0.2805(2) 0.96632(19) 0.12439(18) 0.0353(6) Uiso 1.000000 R .
C16 C 0.1391(2) 0.9691(2) -0.0080(2) 0.0398(7) Uani 1.000000 . .
H16 H 0.1432(2) 1.0459(2) 0.0001(2) 0.0478(8) Uiso 1.000000 R .
C17 C 0.0514(2) 0.9046(3) -0.0934(2) 0.0430(7) Uani 1.000000 . .
H17 H -0.0043(2) 0.9374(3) -0.1437(2) 0.0516(8) Uiso 1.000000 R .
C18 C 0.0448(2) 0.7938(2) -0.10530(19) 0.0416(7) Uani 1.000000 . .
H18 H -0.0164(2) 0.7496(2) -0.16313(19) 0.0499(8) Uiso 1.000000 R .
C19 C 0.1276(2) 0.7462(2) -0.03272(18) 0.0334(6) Uani 1.000000 . .
H19 H 0.1239(2) 0.6694(2) -0.04255(18) 0.0401(7) Uiso 1.000000 R .
C20 C 0.4670(2) 0.83190(17) 0.17476(17) 0.0235(5) Uani 1.000000 . .
C21 C 0.5527(2) 0.8522(2) 0.27404(19) 0.0336(6) Uani 1.000000 . .
H21 H 0.5319(2) 0.8237(2) 0.33020(19) 0.0403(7) Uiso 1.000000 R .
C22 C 0.6684(2) 0.9134(2) 0.2925(2) 0.0422(7) Uani 1.000000 . .
H22 H 0.7257(2) 0.9271(2) 0.3611(2) 0.0506(8) Uiso 1.000000 R .
C23 C 0.7005(2) 0.9543(2) 0.2118(2) 0.0445(7) Uani 1.000000 . .
H23 H 0.7797(2) 0.9963(2) 0.2244(2) 0.0534(8) Uiso 1.000000 R .
C24 C 0.6163(2) 0.9338(2) 0.1123(2) 0.0457(7) Uani 1.000000 . .
H24 H 0.6377(2) 0.9617(2) 0.0563(2) 0.0548(8) Uiso 1.000000 R .
C25 C 0.5010(2) 0.8728(2) 0.0940(2) 0.0361(6) Uani 1.000000 . .
H25 H 0.4443(2) 0.8586(2) 0.0251(2) 0.0433(7) Uiso 1.000000 R .
C26 C 0.27927(19) 0.67870(16) 0.43386(16) 0.0199(5) Uani 1.000000 . .
C27 C 0.2020(2) 0.59611(17) 0.46077(18) 0.0258(5) Uani 1.000000 . .
C28 C 0.1816(2) 0.60896(18) 0.55701(19) 0.0309(6) Uani 1.000000 . .
H28 H 0.1305(2) 0.55195(18) 0.57310(19) 0.0370(7) Uiso 1.000000 R .
C29 C 0.2323(2) 0.7011(2) 0.63060(19) 0.0324(6) Uani 1.000000 . .
C30 C 0.3093(2) 0.78074(19) 0.60552(18) 0.0286(5) Uani 1.000000 . .
H30 H 0.3454(2) 0.84489(19) 0.65437(18) 0.0343(6) Uiso 1.000000 R .
C31 C 0.3362(2) 0.77076(17) 0.51127(17) 0.0225(5) Uani 1.000000 . .
C32 C 0.1344(2) 0.49385(18) 0.3866(2) 0.0367(6) Uani 1.000000 . .
H32a H 0.1944(2) 0.4504(7) 0.3726(10) 0.0550(9) Uiso 1.000000 GR .
H32b H 0.0811(12) 0.4513(7) 0.4182(6) 0.0550(9) Uiso 1.000000 GR .
H32c H 0.0837(12) 0.51353(18) 0.3210(5) 0.0550(9) Uiso 1.000000 GR .
C33 C 0.2074(3) 0.7124(2) 0.7339(2) 0.0508(8) Uani 1.000000 . .
H33a H 0.2840(5) 0.7123(15) 0.7905(2) 0.0763(12) Uiso 1.000000 GR .
H33b H 0.1768(17) 0.7810(8) 0.7441(7) 0.0763(12) Uiso 1.000000 GR .
H33c H 0.1453(13) 0.6513(9) 0.7343(6) 0.0763(12) Uiso 1.000000 GR .
C34 C 0.4327(2) 0.85829(18) 0.50044(18) 0.0288(5) Uani 1.000000 . .
H34a H 0.4507(10) 0.9187(5) 0.5574(7) 0.0431(8) Uiso 1.000000 GR .
H34b H 0.5083(5) 0.8283(4) 0.5037(11) 0.0431(8) Uiso 1.000000 GR .
H34c H 0.4017(6) 0.8848(8) 0.4332(5) 0.0431(8) Uiso 1.000000 GR .
C35 C 0.33063(19) 0.55323(16) 0.27666(16) 0.0206(5) Uani 1.000000 . .
C36 C 0.44379(19) 0.52029(16) 0.32761(16) 0.0210(5) Uani 1.000000 . .
C37 C 0.4690(2) 0.41855(17) 0.29554(17) 0.0267(5) Uani 1.000000 . .
H37 H 0.5458(2) 0.39812(17) 0.33087(17) 0.0321(6) Uiso 1.000000 R .
C38 C 0.3847(2) 0.34635(17) 0.21332(18) 0.0289(5) Uani 1.000000 . .
C39 C 0.2748(2) 0.37966(17) 0.16224(18) 0.0285(5) Uani 1.000000 . .
H39 H 0.2164(2) 0.33174(17) 0.10543(18) 0.0342(6) Uiso 1.000000 R .
C40 C 0.2467(2) 0.48076(17) 0.19097(17) 0.0256(5) Uani 1.000000 . .
C41 C 0.5419(2) 0.59391(18) 0.41725(18) 0.0273(5) Uani 1.000000 . .
H41a H 0.6025(8) 0.5512(3) 0.4543(7) 0.0409(8) Uiso 1.000000 GR .
H41b H 0.5835(9) 0.6517(7) 0.3899(2) 0.0409(8) Uiso 1.000000 GR .
H41c H 0.5030(3) 0.6265(9) 0.4655(6) 0.0409(8) Uiso 1.000000 GR .
C42 C 0.4114(3) 0.2353(2) 0.1798(2) 0.0466(7) Uani 1.000000 . .
H42a H 0.4455(16) 0.2008(6) 0.2418(2) 0.0699(11) Uiso 1.000000 GR .
H42b H 0.3347(4) 0.1897(5) 0.1346(12) 0.0699(11) Uiso 1.000000 GR .
H42c H 0.4713(13) 0.2435(2) 0.1415(12) 0.0699(11) Uiso 1.000000 GR .
C43 C 0.1235(2) 0.50677(19) 0.1287(2) 0.0390(7) Uani 1.000000 . .
H43a H 0.0571(2) 0.4509(7) 0.1315(11) 0.0585(10) Uiso 1.000000 GR .
H43b H 0.1125(7) 0.5781(6) 0.1583(8) 0.0585(10) Uiso 1.000000 GR .
H43c H 0.1209(6) 0.5082(13) 0.0559(3) 0.0585(10) Uiso 1.000000 GR .
C1S C 0.5100(6) 0.4482(5) 0.9449(5) 0.0513(17) Uani 0.500000 . -1
H1Sa H 0.5621(6) 0.4709(5) 0.9018(5) 0.062(2) Uiso 0.500000 R -1
H1Sb H 0.4460(6) 0.3862(5) 0.9037(5) 0.062(2) Uiso 0.500000 R -1
Cl1S Cl 0.6022(2) 0.40748(17) 1.06058(14) 0.0617(5) Uani 0.500000 . -1
Cl2S Cl 0.4401(2) 0.5557(2) 0.9772(3) 0.0875(8) Uani 0.500000 . -1

loop_
_atom_site_aniso_label
_atom_site_aniso_U_11
_atom_site_aniso_U_22
_atom_site_aniso_U_33
_atom_site_aniso_U_12
_atom_site_aniso_U_13
_atom_site_aniso_U_23
P1 0.0219(3) 0.0237(3) 0.0236(3) 0.0045(2) 0.0076(2) 0.0054(2)
N1 0.0228(10) 0.0181(9) 0.0236(10) 0.0061(7) 0.0085(8) 0.0074(7)
N2 0.0183(9) 0.0149(8) 0.0252(10) 0.0031(7) 0.0081(8) 0.0047(7)
B1 0.0098(11) 0.0213(12) 0.0257(13) -0.0019(9) 0.0020(10) 0.0037(10)
C1 0.0206(11) 0.0194(10) 0.0156(10) 0.0041(8) 0.0039(9) 0.0080(8)
C2 0.0191(11) 0.0210(10) 0.0243(12) 0.0061(9) 0.0073(9) 0.0026(9)
C3 0.0245(12) 0.0233(11) 0.0283(13) 0.0066(9) 0.0075(10) 0.0068(9)
C4 0.0344(14) 0.0294(13) 0.0469(16) 0.0011(11) 0.0184(12) 0.0095(11)
C5 0.0312(15) 0.0522(17) 0.0536(19) -0.0129(13) 0.0141(14) -0.0053(14)
C6 0.0318(16) 0.080(2) 0.0327(16) -0.0113(15) 0.0019(13) -0.0095(14)
C7 0.0288(14) 0.0535(16) 0.0254(13) -0.0003(12) 0.0100(11) 0.0007(11)
C8 0.0252(12) 0.0214(11) 0.0167(11) 0.0080(9) 0.0030(9) 0.0059(8)
C9 0.0276(13) 0.0263(12) 0.0322(13) 0.0052(10) 0.0038(11) 0.0040(10)
C10 0.0465(17) 0.0205(12) 0.0424(16) 0.0038(11) 0.0039(13) 0.0036(10)
C11 0.0628(19) 0.0232(13) 0.0412(16) 0.0174(12) 0.0163(14) 0.0019(11)
C12 0.0537(17) 0.0299(13) 0.0426(15) 0.0199(12) 0.0255(13) 0.0104(11)
C13 0.0334(14) 0.0255(12) 0.0338(13) 0.0113(10) 0.0144(11) 0.0106(10)
C14 0.0209(12) 0.0374(13) 0.0203(11) 0.0071(10) 0.0090(9) 0.0105(9)
C15 0.0285(13) 0.0389(14) 0.0285(13) 0.0120(10) 0.0152(11) 0.0133(10)
C16 0.0441(16) 0.0498(16) 0.0440(16) 0.0264(13) 0.0275(14) 0.0267(13)
C17 0.0336(15) 0.079(2) 0.0301(15) 0.0289(14) 0.0157(12) 0.0291(14)
C18 0.0282(14) 0.075(2) 0.0232(13) 0.0107(13) 0.0086(11) 0.0098(13)
C19 0.0278(13) 0.0473(15) 0.0269(13) 0.0048(11) 0.0111(11) 0.0073(11)
C20 0.0225(12) 0.0240(11) 0.0290(12) 0.0079(9) 0.0124(10) 0.0081(9)
C21 0.0290(14) 0.0409(14) 0.0310(14) 0.0018(11) 0.0104(11) 0.0084(11)
C22 0.0241(14) 0.0551(17) 0.0420(16) -0.0011(12) 0.0061(12) 0.0056(13)
C23 0.0271(15) 0.0451(16) 0.063(2) -0.0031(12) 0.0190(14) 0.0115(14)
C24 0.0349(16) 0.0584(18) 0.0518(18) 0.0027(13) 0.0223(14) 0.0242(14)
C25 0.0291(14) 0.0501(15) 0.0327(14) 0.0049(12) 0.0120(11) 0.0182(12)
C26 0.0170(11) 0.0195(10) 0.0258(12) 0.0078(8) 0.0067(9) 0.0098(9)
C27 0.0232(12) 0.0223(11) 0.0377(14) 0.0102(9) 0.0130(10) 0.0130(10)
C28 0.0300(13) 0.0284(12) 0.0463(15) 0.0131(10) 0.0213(12) 0.0224(11)
C29 0.0328(14) 0.0417(14) 0.0344(14) 0.0213(11) 0.0176(11) 0.0187(11)
C30 0.0317(13) 0.0305(12) 0.0258(12) 0.0125(10) 0.0084(10) 0.0066(10)
C31 0.0207(11) 0.0240(11) 0.0241(12) 0.0097(9) 0.0048(9) 0.0087(9)
C32 0.0368(15) 0.0206(11) 0.0597(18) -0.0001(10) 0.0268(13) 0.0092(11)
C33 0.061(2) 0.067(2) 0.0403(16) 0.0253(16) 0.0294(15) 0.0221(14)
C34 0.0278(13) 0.0277(12) 0.0258(13) -0.0007(10) 0.0043(10) 0.0004(10)
C35 0.0196(11) 0.0202(10) 0.0221(11) 0.0020(8) 0.0059(9) 0.0067(8)
C36 0.0208(11) 0.0227(11) 0.0207(11) 0.0051(9) 0.0067(9) 0.0060(8)
C37 0.0243(12) 0.0273(12) 0.0295(13) 0.0103(10) 0.0070(10) 0.0051(10)
C38 0.0365(14) 0.0220(11) 0.0302(13) 0.0077(10) 0.0132(11) 0.0007(9)
C39 0.0312(13) 0.0231(11) 0.0260(12) -0.0018(10) 0.0055(10) -0.0017(9)
C40 0.0250(12) 0.0218(11) 0.0268(12) 0.0010(9) 0.0037(10) 0.0054(9)
C41 0.0213(12) 0.0278(12) 0.0304(13) 0.0075(9) 0.0031(10) 0.0041(10)
C42 0.0555(19) 0.0305(14) 0.0534(18) 0.0150(13) 0.0167(15) -0.0051(12)
C43 0.0282(14) 0.0294(13) 0.0434(16) -0.0005(10) -0.0100(12) 0.0038(11)
C1S 0.051(4) 0.060(4) 0.037(4) 0.024(3) 0.004(3) -0.006(3)
Cl1S 0.0857(16) 0.0635(13) 0.0363(10) 0.0187(10) 0.0190(10) 0.0013(8)
Cl2S 0.0789(17) 0.0722(16) 0.103(2) 0.0457(12) 0.0146(16) -0.0239(15)

loop_
_atom_type_symbol
_atom_type_scat_dispersion_real
_atom_type_scat_dispersion_imag
_atom_type_scat_Cromer_Mann_a1
_atom_type_scat_Cromer_Mann_a2
_atom_type_scat_Cromer_Mann_a3
_atom_type_scat_Cromer_Mann_a4
_atom_type_scat_Cromer_Mann_b1
_atom_type_scat_Cromer_Mann_b2
_atom_type_scat_Cromer_Mann_b3
_atom_type_scat_Cromer_Mann_b4
_atom_type_scat_Cromer_Mann_c
_atom_type_scat_source
_atom_type_scat_dispersion_source
C 0.00347 0.00161 2.31000 1.02000 1.58860 0.86500 20.84390 10.20750 0.56870 51.65120 0.215599998832 'International Tables Volume C Table 6.1.1.4 (pp. 500-502)' 'Henke, Gullikson and Davis, At. Data and Nucl. Data Tables, 1993, 54, 2'
B 0.00141 0.00067 2.05450 1.33260 1.09790 0.70680 23.21850 1.02100 60.34980 0.14030 -0.193200007081 'International Tables Volume C Table 6.1.1.4 (pp. 500-502)' 'Henke, Gullikson and Davis, At. Data and Nucl. Data Tables, 1993, 54, 2'
Cl 0.14873 0.16029 11.46040 7.19640 6.25560 1.64550 0.01040 1.16620 18.51940 47.77840 -9.55739974976 'International Tables Volume C Table 6.1.1.4 (pp. 500-502)' 'Henke, Gullikson and Davis, At. Data and Nucl. Data Tables, 1993, 54, 2'
H 0.00000 0.00000 0.49300 0.32291 0.14019 0.04081 10.51090 26.12570 3.14236 57.79970 0.0030380000826 'International Tables Volume C Table 6.1.1.4 (pp. 500-502)' 'Henke, Gullikson and Davis, At. Data and Nucl. Data Tables, 1993, 54, 2'
N 0.00653 0.00323 12.21260 3.13220 2.01250 1.16630 0.00570 9.89330 28.99750 0.58260 -11.5290002823 'International Tables Volume C Table 6.1.1.4 (pp. 500-502)' 'Henke, Gullikson and Davis, At. Data and Nucl. Data Tables, 1993, 54, 2'
P 0.10434 0.09671 6.43450 4.17910 1.78000 1.49080 1.90670 27.15700 0.52600 68.16450 1.11489999294 'International Tables Volume C Table 6.1.1.4 (pp. 500-502)' 'Henke, Gullikson and Davis, At. Data and Nucl. Data Tables, 1993, 54, 2'

loop_
_geom_angle_atom_site_label_1
_geom_angle_atom_site_label_2
_geom_angle_atom_site_label_3
_geom_angle
C14 P1 N2 103.14(9)
C20 P1 N2 104.31(9)
C20 P1 C14 100.61(10)
C1 N1 N2 118.58(16)
N1 N2 P1 113.91(12)
B1 N2 P1 120.17(15)
B1 N2 N1 124.08(17)
C26 B1 N2 122.21(19)
C35 B1 N2 117.30(19)
C35 B1 C26 120.47(18)
C2 C1 N1 128.20(18)
C8 C1 N1 115.34(18)
C8 C1 C2 116.42(18)
C3 C2 C1 120.92(19)
C7 C2 C1 119.7(2)
C7 C2 C3 119.0(2)
H3 C3 C2 119.90(12)
C4 C3 C2 120.2(2)
C4 C3 H3 119.90(15)
H4 C4 C3 119.76(15)
C5 C4 C3 120.5(2)
C5 C4 H4 119.76(16)
H5 C5 C4 120.11(16)
C6 C5 C4 119.8(2)
C6 C5 H5 120.11(15)
H6 C6 C5 119.61(15)
C7 C6 C5 120.8(2)
C7 C6 H6 119.61(16)
C6 C7 C2 119.7(2)
H7 C7 C2 120.14(14)
H7 C7 C6 120.14(16)
C9 C8 C1 120.2(2)
C13 C8 C1 121.57(19)
C13 C8 C9 118.26(19)
H9 C9 C8 119.66(13)
C10 C9 C8 120.7(2)
C10 C9 H9 119.66(16)
H10 C10 C9 119.97(16)
C11 C10 C9 120.1(2)
C11 C10 H10 119.97(14)
H11 C11 C10 119.98(14)
C12 C11 C10 120.0(2)
C12 C11 H11 119.98(15)
H12 C12 C11 119.98(15)
C13 C12 C11 120.0(2)
C13 C12 H12 119.98(15)
C12 C13 C8 120.9(2)
H13 C13 C8 119.54(12)
H13 C13 C12 119.54(15)
C15 C14 P1 125.32(17)
C19 C14 P1 116.44(18)
C19 C14 C15 118.2(2)
H15 C15 C14 119.83(13)
C16 C15 C14 120.3(2)
C16 C15 H15 119.83(16)
H16 C16 C15 119.90(16)
C17 C16 C15 120.2(2)
C17 C16 H16 119.90(16)
H17 C17 C16 119.91(16)
C18 C17 C16 120.2(2)
C18 C17 H17 119.91(15)
H18 C18 C17 120.07(15)
C19 C18 C17 119.9(2)
C19 C18 H18 120.07(16)
C18 C19 C14 121.3(2)
H19 C19 C14 119.37(14)
H19 C19 C18 119.37(16)
C21 C20 P1 122.95(17)
C25 C20 P1 118.08(17)
C25 C20 C21 118.1(2)
H21 C21 C20 119.53(14)
C22 C21 C20 120.9(2)
C22 C21 H21 119.53(16)
H22 C22 C21 119.84(16)
C23 C22 C21 120.3(2)
C23 C22 H22 119.84(15)
H23 C23 C22 120.36(15)
C24 C23 C22 119.3(2)
C24 C23 H23 120.36(15)
H24 C24 C23 119.81(15)
C25 C24 C23 120.4(2)
C25 C24 H24 119.81(16)
C24 C25 C20 120.9(2)
H25 C25 C20 119.53(14)
H25 C25 C24 119.53(16)
C27 C26 B1 119.27(18)
C31 C26 B1 124.22(18)
C31 C26 C27 116.5(2)
C28 C27 C26 120.4(2)
C32 C27 C26 122.8(2)
C32 C27 C28 116.7(2)
H28 C28 C27 118.48(13)
C29 C28 C27 123.0(2)
C29 C28 H28 118.48(14)
C30 C29 C28 116.7(2)
C33 C29 C28 121.5(2)
C33 C29 C30 121.8(2)
H30 C30 C29 118.62(14)
C31 C30 C29 122.8(2)
C31 C30 H30 118.62(13)
C30 C31 C26 120.4(2)
C34 C31 C26 123.01(19)
C34 C31 C30 116.46(19)
H32a C32 C27 109.5
H32b C32 C27 109.5
H32b C32 H32a 109.5
H32c C32 C27 109.5
H32c C32 H32a 109.5
H32c C32 H32b 109.5
H33a C33 C29 109.5
H33b C33 C29 109.5
H33b C33 H33a 109.5
H33c C33 C29 109.5
H33c C33 H33a 109.5
H33c C33 H33b 109.5
H34a C34 C31 109.5
H34b C34 C31 109.5
H34b C34 H34a 109.5
H34c C34 C31 109.5
H34c C34 H34a 109.5
H34c C34 H34b 109.5
C36 C35 B1 120.34(18)
C40 C35 B1 122.08(19)
C40 C35 C36 117.41(19)
C37 C36 C35 120.52(19)
C41 C36 C35 121.44(18)
C41 C36 C37 118.04(19)
H37 C37 C36 119.09(13)
C38 C37 C36 121.8(2)
C38 C37 H37 119.09(13)
C39 C38 C37 117.5(2)
C42 C38 C37 121.7(2)
C42 C38 C39 120.8(2)
H39 C39 C38 118.77(12)
C40 C39 C38 122.5(2)
C40 C39 H39 118.77(13)
C39 C40 C35 120.2(2)
C43 C40 C35 122.8(2)
C43 C40 C39 117.0(2)
H41a C41 C36 109.5
H41b C41 C36 109.5
H41b C41 H41a 109.5
H41c C41 C36 109.5
H41c C41 H41a 109.5
H41c C41 H41b 109.5
H42a C42 C38 109.5
H42b C42 C38 109.5
H42b C42 H42a 109.5
H42c C42 C38 109.5
H42c C42 H42a 109.5
H42c C42 H42b 109.5
H43a C43 C40 109.5
H43b C43 C40 109.5
H43b C43 H43a 109.5
H43c C43 C40 109.5
H43c C43 H43a 109.5
H43c C43 H43b 109.5
H1Sb C1S H1Sa 108.2
Cl1S C1S H1Sa 109.8(2)
Cl1S C1S H1Sb 109.8(2)
Cl2S C1S H1Sa 109.8(3)
Cl2S C1S H1Sb 109.8(3)
Cl2S C1S Cl1S 109.5(4)

loop_
_geom_bond_atom_site_label_1
_geom_bond_atom_site_label_2
_geom_bond_distance
P1 N2 1.7521(18)
P1 C14 1.832(2)
P1 C20 1.832(2)
N1 N2 1.433(2)
N1 C1 1.282(3)
N2 B1 1.428(3)
B1 C26 1.595(3)
B1 C35 1.597(3)
C1 C2 1.500(3)
C1 C8 1.500(3)
C2 C3 1.392(3)
C2 C7 1.396(3)
C3 H3 0.9500
C3 C4 1.391(3)
C4 H4 0.9500
C4 C5 1.370(4)
C5 H5 0.9500
C5 C6 1.378(4)
C6 H6 0.9500
C6 C7 1.388(4)
C7 H7 0.9500
C8 C9 1.399(3)
C8 C13 1.389(3)
C9 H9 0.9500
C9 C10 1.384(3)
C10 H10 0.9500
C10 C11 1.385(4)
C11 H11 0.9500
C11 C12 1.374(4)
C12 H12 0.9500
C12 C13 1.390(3)
C13 H13 0.9500
C14 C15 1.398(3)
C14 C19 1.393(3)
C15 H15 0.9500
C15 C16 1.389(3)
C16 H16 0.9500
C16 C17 1.386(4)
C17 H17 0.9500
C17 C18 1.370(4)
C18 H18 0.9500
C18 C19 1.388(3)
C19 H19 0.9500
C20 C21 1.387(3)
C20 C25 1.388(3)
C21 H21 0.9500
C21 C22 1.387(3)
C22 H22 0.9500
C22 C23 1.376(4)
C23 H23 0.9500
C23 C24 1.382(4)
C24 H24 0.9500
C24 C25 1.382(3)
C25 H25 0.9500
C26 C27 1.423(3)
C26 C31 1.421(3)
C27 C28 1.390(3)
C27 C32 1.511(3)
C28 H28 0.9500
C28 C29 1.386(3)
C29 C30 1.383(3)
C29 C33 1.506(3)
C30 H30 0.9500
C30 C31 1.398(3)
C31 C34 1.508(3)
C32 H32a 0.9800
C32 H32b 0.9800
C32 H32c 0.9800
C33 H33a 0.9800
C33 H33b 0.9800
C33 H33c 0.9800
C34 H34a 0.9800
C34 H34b 0.9800
C34 H34c 0.9800
C35 C36 1.411(3)
C35 C40 1.416(3)
C36 C37 1.397(3)
C36 C41 1.515(3)
C37 H37 0.9500
C37 C38 1.391(3)
C38 C39 1.383(3)
C38 C42 1.516(3)
C39 H39 0.9500
C39 C40 1.392(3)
C40 C43 1.510(3)
C41 H41a 0.9800
C41 H41b 0.9800
C41 H41c 0.9800
C42 H42a 0.9800
C42 H42b 0.9800
C42 H42c 0.9800
C43 H43a 0.9800
C43 H43b 0.9800
C43 H43c 0.9800
C1S H1Sa 0.9900
C1S H1Sb 0.9900
C1S Cl1S 1.771(7)
C1S Cl2S 1.735(6)
